data_4076148
loop_
_publ_author_name
'Cheung, Mak-Shuen'
'Chan, Hoi-Shan'
'Xie, Zuowei'

_publ_section_title
;
 Highly Electrophilic Half-Sandwich Group 4 Metallacarborane Alkyls.
 C&#x2212;H/C&#x2212;O Activation and Alkyne Insertion Reactions at
 Neutral Metal Complexes
;
_journal_issue 22
_journal_name_full Organometallics
_journal_page_first 5217
_journal_paper_doi 10.1021/om050658r
_journal_volume 24
_journal_year 2005
_chemical_formula_sum 'C14 H38 B9 N O Si Zr'
_chemical_formula_weight 453.05
_chemical_name_systematic
; 
 ? 
;
_space_group_IT_number 15
_symmetry_cell_setting monoclinic
_symmetry_space_group_name_Hall '-C 2yc'
_symmetry_space_group_name_H-M 'C 1 2/c 1'
_atom_sites_solution_hydrogens geom
_atom_sites_solution_primary direct
_atom_sites_solution_secondary difmap
_audit_creation_method SHELXL-97
_cell_angle_alpha 90.00
_cell_angle_beta 95.8420(10)
_cell_angle_gamma 90.00
_cell_formula_units_Z 8
_cell_length_a 27.3570(18)
_cell_length_b 10.7280(7)
_cell_length_c 18.6134(12)
_cell_measurement_temperature 293(2)
_cell_volume 5434.4(6)
_computing_structure_refinement 'SHELXL-97 (Sheldrick, 1997)'
_computing_structure_solution 'SHELXS-97 (Sheldrick, 1990)'
_diffrn_ambient_temperature 293(2)
_diffrn_measured_fraction_theta_full 0.998
_diffrn_measured_fraction_theta_max 0.998
_diffrn_radiation_monochromator graphite
_diffrn_radiation_source 'fine-focus sealed tube'
_diffrn_radiation_type MoK\a
_diffrn_radiation_wavelength 0.71073
_diffrn_reflns_av_R_equivalents 0.0368
_diffrn_reflns_av_sigmaI/netI 0.0372
_diffrn_reflns_limit_h_max 31
_diffrn_reflns_limit_h_min -32
_diffrn_reflns_limit_k_max 12
_diffrn_reflns_limit_k_min -11
_diffrn_reflns_limit_l_max 22
_diffrn_reflns_limit_l_min -22
_diffrn_reflns_number 14377
_diffrn_reflns_theta_full 25.00
_diffrn_reflns_theta_max 25.00
_diffrn_reflns_theta_min 2.04
_exptl_absorpt_coefficient_mu 0.453
_exptl_absorpt_correction_T_max 1.0000
_exptl_absorpt_correction_T_min 0.9149
_exptl_absorpt_correction_type sadabs
_exptl_crystal_colour colorless
_exptl_crystal_density_diffrn 1.107
_exptl_crystal_density_method 'not measured'
_exptl_crystal_description prism
_exptl_crystal_F_000 1888
_exptl_crystal_size_max 0.20
_exptl_crystal_size_mid 0.15
_exptl_crystal_size_min 0.10
_refine_diff_density_max 2.369
_refine_diff_density_min -0.366
_refine_diff_density_rms 0.202
_refine_ls_extinction_method none
_refine_ls_goodness_of_fit_ref 1.106
_refine_ls_hydrogen_treatment riding
_refine_ls_matrix_type full
_refine_ls_number_parameters 244
_refine_ls_number_reflns 4784
_refine_ls_number_restraints 0
_refine_ls_restrained_S_all 1.106
_refine_ls_R_factor_all 0.0850
_refine_ls_R_factor_gt 0.0674
_refine_ls_shift/su_max 0.004
_refine_ls_shift/su_mean 0.001
_refine_ls_structure_factor_coef Fsqd
_refine_ls_weighting_details 'calc w=1/[\s^2^(Fo^2^)+(0.1513P)^2^+0.5653P] where P=(Fo^2^+2Fc^2^)/3'
_refine_ls_weighting_scheme calc
_refine_ls_wR_factor_gt 0.2041
_refine_ls_wR_factor_ref 0.2207
_reflns_number_gt 3595
_reflns_number_total 4784
_reflns_threshold_expression >2sigma(I)
_cod_data_source_file om050658rsi20050730_045551.cif
_cod_data_source_block 1
_cod_original_sg_symbol_H-M C2/c
_cod_database_code 4076148

loop_
_symmetry_equiv_pos_as_xyz
'x, y, z'
'-x, y, -z+1/2'
'x+1/2, y+1/2, z'
'-x+1/2, y+1/2, -z+1/2'
'-x, -y, -z'
'x, -y, z-1/2'
'-x+1/2, -y+1/2, -z'
'x+1/2, -y+1/2, z-1/2'

loop_
_atom_site_label
_atom_site_type_symbol
_atom_site_fract_x
_atom_site_fract_y
_atom_site_fract_z
_atom_site_U_iso_or_equiv
_atom_site_adp_type
_atom_site_occupancy
_atom_site_symmetry_multiplicity
_atom_site_calc_flag
_atom_site_refinement_flags
Zr1 Zr 0.341141(18) 0.44568(4) 0.42225(2) 0.0413(2) Uani 1 1 d .
Si1 Si 0.39537(6) 0.12414(15) 0.43506(10) 0.0590(5) Uani 1 1 d .
N1 N 0.41171(19) 0.5196(5) 0.3872(3) 0.0602(12) Uani 1 1 d .
O1 O 0.27413(15) 0.4498(3) 0.3439(2) 0.0512(9) Uani 1 1 d .
C1 C 0.3780(2) 0.5904(5) 0.5268(3) 0.0517(13) Uani 1 1 d .
C2 C 0.3237(2) 0.6383(5) 0.5060(3) 0.0514(13) Uani 1 1 d .
H2 H 0.3170 0.7141 0.4665 0.062 Uiso 1 1 calc R
C11 C 0.4189(3) 0.6593(7) 0.4948(4) 0.077(2) Uani 1 1 d .
H11A H 0.4052 0.7332 0.4704 0.092 Uiso 1 1 calc R
H11B H 0.4427 0.6867 0.5339 0.092 Uiso 1 1 calc R
C12 C 0.4456(3) 0.5846(8) 0.4420(4) 0.080(2) Uani 1 1 d .
H12A H 0.4666 0.6400 0.4177 0.096 Uiso 1 1 calc R
H12B H 0.4665 0.5235 0.4685 0.096 Uiso 1 1 calc R
C13 C 0.3705(2) 0.5949(6) 0.3549(3) 0.0625(16) Uani 1 1 d .
H13A H 0.3627 0.5876 0.3030 0.075 Uiso 1 1 calc R
H13B H 0.3685 0.6796 0.3725 0.075 Uiso 1 1 calc R
C14 C 0.4405(3) 0.4525(7) 0.3355(5) 0.089(2) Uani 1 1 d .
H14A H 0.4692 0.5004 0.3277 0.133 Uiso 1 1 calc R
H14B H 0.4206 0.4416 0.2904 0.133 Uiso 1 1 calc R
H14C H 0.4504 0.3725 0.3550 0.133 Uiso 1 1 calc R
C15 C 0.3563(2) 0.2492(5) 0.3901(3) 0.0520(13) Uani 1 1 d .
H15A H 0.3240 0.2115 0.3815 0.062 Uiso 1 1 calc R
H15B H 0.3681 0.2573 0.3428 0.062 Uiso 1 1 calc R
C16 C 0.3951(3) -0.0190(7) 0.3780(5) 0.098(3) Uani 1 1 d .
H16A H 0.4076 0.0008 0.3330 0.147 Uiso 1 1 calc R
H16B H 0.3620 -0.0496 0.3688 0.147 Uiso 1 1 calc R
H16C H 0.4153 -0.0817 0.4028 0.147 Uiso 1 1 calc R
C17 C 0.3713(4) 0.0795(8) 0.5232(5) 0.095(3) Uani 1 1 d .
H17A H 0.3714 0.1514 0.5539 0.143 Uiso 1 1 calc R
H17B H 0.3919 0.0160 0.5466 0.143 Uiso 1 1 calc R
H17C H 0.3384 0.0483 0.5138 0.143 Uiso 1 1 calc R
C18 C 0.4623(3) 0.1707(7) 0.4535(5) 0.095(3) Uani 1 1 d .
H18A H 0.4749 0.1927 0.4089 0.143 Uiso 1 1 calc R
H18B H 0.4808 0.1020 0.4753 0.143 Uiso 1 1 calc R
H18C H 0.4651 0.2408 0.4856 0.143 Uiso 1 1 calc R
C19 C 0.2380(2) 0.3537(6) 0.3348(4) 0.078(2) Uani 1 1 d .
H19A H 0.2246 0.3367 0.3801 0.093 Uiso 1 1 calc R
H19B H 0.2523 0.2775 0.3181 0.093 Uiso 1 1 calc R
C20 C 0.1992(3) 0.4015(8) 0.2800(6) 0.113(4) Uani 1 1 d .
H20A H 0.2045 0.3715 0.2323 0.136 Uiso 1 1 calc R
H20B H 0.1670 0.3743 0.2912 0.136 Uiso 1 1 calc R
C21 C 0.2027(3) 0.5333(8) 0.2831(6) 0.099(3) Uani 1 1 d .
H21A H 0.1819 0.5665 0.3177 0.119 Uiso 1 1 calc R
H21B H 0.1927 0.5694 0.2361 0.119 Uiso 1 1 calc R
C22 C 0.2551(2) 0.5618(5) 0.3057(4) 0.0597(16) Uani 1 1 d .
H22A H 0.2728 0.5782 0.2641 0.072 Uiso 1 1 calc R
H22B H 0.2581 0.6339 0.3374 0.072 Uiso 1 1 calc R
B3 B 0.2836(3) 0.5284(6) 0.5095(4) 0.0537(16) Uani 1 1 d .
H3 H 0.2491 0.5289 0.4737 0.064 Uiso 1 1 calc R
B4 B 0.3155(2) 0.3946(6) 0.5405(3) 0.0503(15) Uani 1 1 d .
H4 H 0.3023 0.2990 0.5295 0.060 Uiso 1 1 calc R
B5 B 0.3778(3) 0.4402(6) 0.5494(3) 0.0526(16) Uani 1 1 d .
H5 H 0.4092 0.3785 0.5431 0.063 Uiso 1 1 calc R
B6 B 0.3519(3) 0.6858(7) 0.5881(4) 0.0632(18) Uani 1 1 d .
H6 H 0.3639 0.7813 0.6023 0.076 Uiso 1 1 calc R
B7 B 0.2896(3) 0.6409(7) 0.5783(4) 0.0635(18) Uani 1 1 d .
H7 H 0.2601 0.7073 0.5869 0.076 Uiso 1 1 calc R
B8 B 0.2844(3) 0.4862(7) 0.6016(4) 0.0604(17) Uani 1 1 d .
H8 H 0.2519 0.4511 0.6254 0.073 Uiso 1 1 calc R
B9 B 0.3455(3) 0.4288(6) 0.6281(4) 0.0604(18) Uani 1 1 d .
H9 H 0.3531 0.3561 0.6694 0.072 Uiso 1 1 calc R
B10 B 0.3857(3) 0.5541(6) 0.6178(4) 0.0608(18) Uani 1 1 d .
H10 H 0.4204 0.5631 0.6528 0.073 Uiso 1 1 calc R
B11 B 0.3297(3) 0.5850(7) 0.6508(4) 0.069(2) Uani 1 1 d .
H11 H 0.3273 0.6140 0.7070 0.083 Uiso 1 1 calc R

loop_
_atom_site_aniso_label
_atom_site_aniso_U_11
_atom_site_aniso_U_22
_atom_site_aniso_U_33
_atom_site_aniso_U_23
_atom_site_aniso_U_13
_atom_site_aniso_U_12
Zr1 0.0521(4) 0.0377(3) 0.0329(3) 0.00245(18) -0.0021(2) -0.0052(2)
Si1 0.0649(10) 0.0467(9) 0.0631(10) 0.0042(7) -0.0055(8) 0.0012(7)
N1 0.065(3) 0.068(3) 0.048(3) 0.006(2) 0.007(2) -0.011(2)
O1 0.067(2) 0.043(2) 0.041(2) 0.0035(15) -0.0060(18) -0.0022(16)
C1 0.063(3) 0.048(3) 0.041(3) -0.001(2) -0.008(2) -0.011(3)
C2 0.068(4) 0.046(3) 0.040(3) 0.001(2) -0.001(2) 0.004(3)
C11 0.083(5) 0.082(5) 0.063(4) -0.003(4) -0.005(3) -0.040(4)
C12 0.060(4) 0.110(6) 0.067(4) 0.010(4) -0.005(3) -0.031(4)
C13 0.076(4) 0.061(3) 0.048(3) 0.007(3) -0.004(3) -0.009(3)
C14 0.071(5) 0.110(7) 0.089(6) 0.014(4) 0.025(4) -0.004(4)
C15 0.060(3) 0.048(3) 0.046(3) 0.002(2) -0.001(2) -0.002(2)
C16 0.123(7) 0.064(4) 0.099(6) -0.008(4) -0.023(5) 0.015(5)
C17 0.116(7) 0.081(5) 0.088(6) 0.035(4) 0.009(5) 0.002(5)
C18 0.068(5) 0.082(5) 0.132(7) -0.007(5) -0.014(5) 0.005(4)
C19 0.067(4) 0.065(4) 0.094(5) 0.024(4) -0.023(4) -0.020(3)
C20 0.089(6) 0.089(6) 0.150(9) 0.032(6) -0.046(6) -0.014(5)
C21 0.071(5) 0.086(6) 0.133(8) 0.020(5) -0.024(5) 0.007(4)
C22 0.070(4) 0.053(3) 0.053(4) 0.007(3) -0.009(3) 0.007(3)
B3 0.061(4) 0.059(4) 0.040(3) -0.008(3) 0.001(3) -0.002(3)
B4 0.067(4) 0.044(3) 0.039(3) -0.002(3) 0.004(3) -0.011(3)
B5 0.063(4) 0.056(4) 0.037(3) 0.008(3) -0.008(3) 0.002(3)
B6 0.089(5) 0.050(4) 0.048(4) -0.008(3) -0.004(3) -0.006(3)
B7 0.079(5) 0.063(4) 0.049(4) -0.010(3) 0.005(3) 0.006(4)
B8 0.075(5) 0.065(4) 0.042(4) -0.003(3) 0.008(3) -0.007(4)
B9 0.086(5) 0.053(4) 0.040(4) 0.007(3) -0.001(3) -0.001(3)
B10 0.074(5) 0.064(4) 0.041(4) -0.001(3) -0.011(3) -0.007(3)
B11 0.105(6) 0.063(4) 0.038(4) -0.004(3) 0.005(4) -0.006(4)

loop_
_atom_type_symbol
_atom_type_description
_atom_type_scat_dispersion_real
_atom_type_scat_dispersion_imag
_atom_type_scat_source
C C 0.0033 0.0016 'International Tables Vol C Tables 4.2.6.8 and 6.1.1.4'
H H 0.0000 0.0000 'International Tables Vol C Tables 4.2.6.8 and 6.1.1.4'
B B 0.0013 0.0007 'International Tables Vol C Tables 4.2.6.8 and 6.1.1.4'
N N 0.0061 0.0033 'International Tables Vol C Tables 4.2.6.8 and 6.1.1.4'
Si Si 0.0817 0.0704 'International Tables Vol C Tables 4.2.6.8 and 6.1.1.4'
Zr Zr -2.9673 0.5597 'International Tables Vol C Tables 4.2.6.8 and 6.1.1.4'
O O 0.0106 0.0060 'International Tables Vol C Tables 4.2.6.8 and 6.1.1.4'

loop_
_geom_angle_atom_site_label_1
_geom_angle_atom_site_label_2
_geom_angle_atom_site_label_3
_geom_angle
O1 Zr1 C13 86.40(18)
O1 Zr1 C15 90.37(16)
C13 Zr1 C15 115.9(2)
O1 Zr1 N1 118.60(16)
C13 Zr1 N1 38.2(2)
C15 Zr1 N1 93.8(2)
O1 Zr1 B4 107.63(19)
C13 Zr1 B4 145.1(2)
C15 Zr1 B4 96.2(2)
N1 Zr1 B4 132.53(19)
O1 Zr1 B5 148.6(2)
C13 Zr1 B5 114.8(2)
C15 Zr1 B5 99.5(2)
N1 Zr1 B5 90.5(2)
B4 Zr1 B5 42.0(2)
O1 Zr1 B3 83.63(19)
C13 Zr1 B3 113.0(2)
C15 Zr1 B3 130.1(2)
N1 Zr1 B3 132.1(2)
B4 Zr1 B3 41.1(2)
B5 Zr1 B3 67.2(2)
O1 Zr1 C1 135.00(16)
C13 Zr1 C1 81.9(2)
C15 Zr1 C1 133.65(19)
N1 Zr1 C1 74.20(19)
B4 Zr1 C1 65.52(19)
B5 Zr1 C1 38.11(18)
B3 Zr1 C1 62.1(2)
O1 Zr1 C2 100.59(15)
C13 Zr1 C2 82.4(2)
C15 Zr1 C2 159.39(19)
N1 Zr1 C2 96.09(19)
B4 Zr1 C2 63.94(19)
B5 Zr1 C2 62.44(19)
B3 Zr1 C2 36.15(19)
C1 Zr1 C2 34.91(18)
C15 Si1 C16 111.6(3)
C15 Si1 C17 109.8(3)
C16 Si1 C17 107.7(4)
C15 Si1 C18 113.1(3)
C16 Si1 C18 105.5(4)
C17 Si1 C18 109.0(4)
C13 N1 C12 115.2(6)
C13 N1 C14 115.8(5)
C12 N1 C14 109.7(6)
C13 N1 Zr1 70.5(3)
C12 N1 Zr1 117.6(4)
C14 N1 Zr1 123.0(4)
C19 O1 C22 109.2(4)
C19 O1 Zr1 125.3(3)
C22 O1 Zr1 124.3(3)
C11 C1 C2 117.3(5)
C11 C1 B5 126.4(6)
C2 C1 B5 110.4(4)
C11 C1 B10 118.4(5)
C2 C1 B10 109.3(5)
B5 C1 B10 62.5(4)
C11 C1 B6 109.9(5)
C2 C1 B6 62.1(4)
B5 C1 B6 113.0(5)
B10 C1 B6 60.4(4)
C11 C1 Zr1 104.0(4)
C2 C1 Zr1 74.2(3)
B5 C1 Zr1 66.5(3)
B10 C1 Zr1 126.5(4)
B6 C1 Zr1 133.3(4)
C1 C2 B3 112.2(4)
C1 C2 B7 112.7(4)
B3 C2 B7 63.5(4)
C1 C2 B6 63.4(4)
B3 C2 B6 115.2(5)
B7 C2 B6 61.9(4)
C1 C2 Zr1 70.8(3)
B3 C2 Zr1 67.7(3)
B7 C2 Zr1 128.1(4)
B6 C2 Zr1 131.4(4)
C12 C11 C1 115.0(6)
N1 C12 C11 112.8(6)
N1 C13 Zr1 71.3(3)
Si1 C15 Zr1 132.2(3)
O1 C19 C20 105.6(5)
C21 C20 C19 106.0(7)
C20 C21 C22 106.1(6)
O1 C22 C21 104.7(5)
C2 B3 B4 107.1(5)
C2 B3 B7 61.0(4)
B4 B3 B7 108.6(5)
C2 B3 B8 106.5(5)
B4 B3 B8 60.9(4)
B7 B3 B8 58.6(4)
C2 B3 Zr1 76.2(3)
B4 B3 Zr1 66.5(3)
B7 B3 Zr1 133.7(5)
B8 B3 Zr1 125.7(4)
B3 B4 B5 104.4(4)
B3 B4 B8 60.2(4)
B5 B4 B8 107.8(5)
B3 B4 B9 107.4(5)
B5 B4 B9 60.5(4)
B8 B4 B9 60.6(4)
B3 B4 Zr1 72.4(3)
B5 B4 Zr1 70.1(3)
B8 B4 Zr1 130.6(4)
B9 B4 Zr1 129.1(4)
C1 B5 B10 60.5(4)
C1 B5 B4 105.9(5)
B10 B5 B4 107.8(5)
C1 B5 B9 106.7(5)
B10 B5 B9 59.3(4)
B4 B5 B9 60.4(4)
C1 B5 Zr1 75.4(3)
B10 B5 Zr1 133.0(4)
B4 B5 Zr1 67.9(3)
B9 B5 Zr1 126.8(4)
C2 B6 C1 54.5(3)
C2 B6 B11 104.8(5)
C1 B6 B11 105.6(5)
C2 B6 B10 102.5(5)
C1 B6 B10 59.5(4)
B11 B6 B10 59.7(5)
C2 B6 B7 59.0(4)
C1 B6 B7 103.2(5)
B11 B6 B7 60.1(5)
B10 B6 B7 106.6(5)
C2 B7 B8 104.3(5)
C2 B7 B3 55.5(4)
B8 B7 B3 61.2(4)
C2 B7 B11 104.4(5)
B8 B7 B11 62.6(4)
B3 B7 B11 109.3(5)
C2 B7 B6 59.2(4)
B8 B7 B6 109.8(5)
B3 B7 B6 106.3(5)
B11 B7 B6 59.4(4)
B7 B8 B3 60.2(4)
B7 B8 B4 108.3(5)
B3 B8 B4 58.9(4)
B7 B8 B9 107.5(5)
B3 B8 B9 105.8(5)
B4 B8 B9 59.8(4)
B7 B8 B11 59.6(4)
B3 B8 B11 106.3(5)
B4 B8 B11 107.4(5)
B9 B8 B11 59.5(4)
B10 B9 B4 106.9(5)
B10 B9 B5 59.5(4)
B4 B9 B5 59.0(4)
B10 B9 B11 58.6(4)
B4 B9 B11 107.9(5)
B5 B9 B11 106.2(5)
B10 B9 B8 106.3(5)
B4 B9 B8 59.6(4)
B5 B9 B8 105.8(5)
B11 B9 B8 60.4(4)
C1 B10 B11 106.2(5)
C1 B10 B6 60.0(4)
B11 B10 B6 60.1(5)
C1 B10 B9 105.3(5)
B11 B10 B9 61.7(5)
B6 B10 B9 109.7(6)
C1 B10 B5 57.0(3)
B11 B10 B5 109.9(5)
B6 B10 B5 108.1(5)
B9 B10 B5 61.1(4)
B10 B11 B6 60.2(4)
B10 B11 B7 107.4(5)
B6 B11 B7 60.6(4)
B10 B11 B9 59.7(4)
B6 B11 B9 108.3(6)
B7 B11 B9 106.6(5)
B10 B11 B8 107.0(5)
B6 B11 B8 107.0(5)
B7 B11 B8 57.9(4)
B9 B11 B8 60.1(4)

loop_
_geom_bond_atom_site_label_1
_geom_bond_atom_site_label_2
_geom_bond_distance
Zr1 O1 2.224(4)
Zr1 C13 2.233(6)
Zr1 C15 2.242(6)
Zr1 N1 2.244(5)
Zr1 B4 2.439(6)
Zr1 B5 2.475(6)
Zr1 B3 2.534(7)
Zr1 C1 2.611(5)
Zr1 C2 2.660(5)
Si1 C15 1.860(5)
Si1 C16 1.866(8)
Si1 C17 1.891(9)
Si1 C18 1.895(7)
N1 C13 1.465(8)
N1 C12 1.481(8)
N1 C14 1.491(10)
O1 C19 1.426(7)
O1 C22 1.464(6)
C1 C11 1.514(9)
C1 C2 1.582(8)
C1 B5 1.666(8)
C1 B10 1.730(9)
C1 B6 1.739(10)
C2 B3 1.616(9)
C2 B7 1.715(10)
C2 B6 1.718(8)
C11 C12 1.512(11)
C19 C20 1.487(9)
C20 C21 1.418(12)
C21 C22 1.484(10)
B3 B4 1.747(10)
B3 B7 1.754(9)
B3 B8 1.770(9)
B4 B5 1.763(10)
B4 B8 1.783(10)
B4 B9 1.788(9)
B5 B10 1.762(9)
B5 B9 1.790(11)
B6 B11 1.744(11)
B6 B10 1.746(10)
B6 B7 1.765(11)
B7 B8 1.724(11)
B7 B11 1.756(11)
B8 B9 1.802(11)
B8 B11 1.807(11)
B9 B10 1.758(10)
B9 B11 1.792(10)
B10 B11 1.738(12)
